data_2224464
loop_
_publ_author_name
'Pan, Dong-Feng'
'Xu, Jing'
'Ma, Jun-Kai'
'Luo, Hong'
'Ma, Zuan'

_publ_section_title
6-Allyl-3-(6-chloro-3-pyridylmethyl)-6,7-dihydro-3<i>H</i>-1,2,3-triazolo[4,5-<i>d</i>]pyrimidin-7-imine
_journal_coeditor_code TK2573
_journal_issue 12
_journal_name_full 'Acta Crystallographica Section E'
_journal_page_first o3195
_journal_paper_doi 10.1107/S1600536809048168
_journal_volume 65
_journal_year 2009
_chemical_formula_moiety 'C13 H12 Cl1 N7'
_chemical_formula_sum 'C13 H12 Cl N7'
_chemical_formula_weight 301.75
_chemical_name_systematic
;
6-Allyl-3-(6-chloro-3-pyridylmethyl)-6,7-dihydro-3<i>H</i>-1,2,3-
triazolo[4,5-<i>d</i>]pyrimidin-7-imine
;
_space_group_IT_number 2
_symmetry_cell_setting triclinic
_symmetry_space_group_name_Hall '-P 1'
_symmetry_space_group_name_H-M 'P -1'
_atom_sites_solution_hydrogens geom
_atom_sites_solution_primary direct
_atom_sites_solution_secondary difmap
_audit_creation_method SHELXL-97
_cell_angle_alpha 87.3510(10)
_cell_angle_beta 81.7520(10)
_cell_angle_gamma 82.9170(10)
_cell_formula_units_Z 4
_cell_length_a 7.2845(7)
_cell_length_b 13.2684(12)
_cell_length_c 14.7069(14)
_cell_measurement_reflns_used 5848
_cell_measurement_temperature 296(2)
_cell_measurement_theta_max 28.2
_cell_measurement_theta_min 2.8
_cell_volume 1395.4(2)
_computing_cell_refinement 'SAINT (Bruker, 2000)'
_computing_data_collection 'SMART (Bruker, 2000)'
_computing_data_reduction 'SAINT (Bruker, 2000)'
_computing_molecular_graphics 'SHELXTL (Sheldrick, 2008)'
_computing_publication_material 'SHELXTL (Sheldrick, 2008)'
_computing_structure_refinement 'SHELXL97 (Sheldrick, 2008)'
_computing_structure_solution 'SHELXS97 (Sheldrick, 2008)'
_diffrn_ambient_temperature 296(2)
_diffrn_measured_fraction_theta_full 0.973
_diffrn_measured_fraction_theta_max 0.973
_diffrn_measurement_device_type 'Bruker SMART APEX CCD area-detector'
_diffrn_measurement_method '\f and \w scans'
_diffrn_radiation_monochromator graphite
_diffrn_radiation_source 'fine-focus sealed tube'
_diffrn_radiation_type MoK\a
_diffrn_radiation_wavelength 0.71073
_diffrn_reflns_av_R_equivalents 0.015
_diffrn_reflns_av_sigmaI/netI 0.019
_diffrn_reflns_limit_h_max 8
_diffrn_reflns_limit_h_min -8
_diffrn_reflns_limit_k_max 16
_diffrn_reflns_limit_k_min -15
_diffrn_reflns_limit_l_max 17
_diffrn_reflns_limit_l_min -17
_diffrn_reflns_number 10116
_diffrn_reflns_theta_full 25.5
_diffrn_reflns_theta_max 25.5
_diffrn_reflns_theta_min 2.8
_exptl_absorpt_coefficient_mu 0.279
_exptl_absorpt_correction_type none
_exptl_crystal_colour colorless
_exptl_crystal_density_diffrn 1.436
_exptl_crystal_density_method 'not measured'
_exptl_crystal_description block
_exptl_crystal_F_000 624
_exptl_crystal_size_max 0.48
_exptl_crystal_size_mid 0.46
_exptl_crystal_size_min 0.43
_refine_diff_density_max 0.35
_refine_diff_density_min -0.36
_refine_ls_extinction_coef 0.050(2)
_refine_ls_extinction_expression Fc^*^=kFc[1+0.001xFc^2^\l^3^/sin(2\q)]^-1/4^
_refine_ls_extinction_method SHELXL
_refine_ls_goodness_of_fit_ref 1.03
_refine_ls_hydrogen_treatment constr
_refine_ls_matrix_type full
_refine_ls_number_parameters 384
_refine_ls_number_reflns 5052
_refine_ls_number_restraints 22
_refine_ls_restrained_S_all 1.07
_refine_ls_R_factor_all 0.047
_refine_ls_R_factor_gt 0.040
_refine_ls_shift/su_max 0.001
_refine_ls_shift/su_mean 0.000
_refine_ls_structure_factor_coef Fsqd
_refine_ls_weighting_details 'calc w=1/[\s^2^(Fo^2^)+(0.0474P)^2^+0.5781P] where P=(Fo^2^+2Fc^2^)/3'
_refine_ls_weighting_scheme calc
_refine_ls_wR_factor_gt 0.102
_refine_ls_wR_factor_ref 0.109
_reflns_number_gt 4277
_reflns_number_total 5052
_reflns_threshold_expression I>2\s(I)
_cod_data_source_file tk2573.cif
_cod_data_source_block I
_cod_depositor_comments
;
The following automatic conversions were performed:
'_symmetry_cell_setting' value 'Triclinic' changed to 'triclinic'
according to '/home/saulius/struct/CIF-dictionaries/cif_core.dic'
dictionary named 'cif_core.dic' version 2.4.1 from 2010-06-29.

Automatic conversion script
Id: cif_fix_enum 1527 2010-12-29 10:47:43Z saulius 

The following automatic conversions were performed:

'_symmetry_cell_setting' value 'Triclinic' changed to 'triclinic'
according to /home/saulius/struct/CIF-dictionaries/cif_core.dic
dictionary named 'cif_core.dic' version 2.4.1 from 2010-06-29.

Automatic conversion script
Id: cif_fix_values 1715 2011-07-08 13:25:40Z adriana 
;
_cod_original_formula_sum 'C13 H12 Cl1 N7'
_cod_database_code 2224464
_cod_database_fobs_code 2224464

loop_
_symmetry_equiv_pos_as_xyz
'x, y, z'
'-x, -y, -z'

loop_
_atom_site_type_symbol
_atom_site_label
_atom_site_fract_x
_atom_site_fract_y
_atom_site_fract_z
_atom_site_U_iso_or_equiv
_atom_site_adp_type
_atom_site_calc_flag
_atom_site_refinement_flags
_atom_site_occupancy
_atom_site_disorder_assembly
_atom_site_disorder_group
C C24 0.7964(4) 0.39425(19) 0.67973(16) 0.0710(7) Uani d PD 0.539(4) A 1
H H24A 0.9002 0.4288 0.6913 0.085 Uiso calc PR 0.539(4) A 1
H H24B 0.6844 0.4265 0.7159 0.085 Uiso calc PR 0.539(4) A 1
C C25 0.8281(6) 0.2896(3) 0.7111(3) 0.0666(9) Uani d PD 0.539(4) A 1
H H25 0.9341 0.2520 0.6814 0.080 Uiso calc PR 0.539(4) A 1
C C26 0.7319(5) 0.2418(3) 0.7732(2) 0.1002(10) Uani d PD 0.539(4) A 1
H H26A 0.6239 0.2747 0.8058 0.120 Uiso calc PR 0.539(4) A 1
H H26B 0.7692 0.1738 0.7864 0.120 Uiso calc PR 0.539(4) A 1
C C24' 0.7964(4) 0.39425(19) 0.67973(16) 0.0710(7) Uani d PD 0.461(4) A 2
H H24C 0.9279 0.3756 0.6840 0.085 Uiso calc PR 0.461(4) A 2
H H24D 0.7600 0.4593 0.7086 0.085 Uiso calc PR 0.461(4) A 2
C C25' 0.6943(8) 0.3207(4) 0.7325(3) 0.0666(9) Uani d PD 0.461(4) A 2
H H25' 0.5659 0.3385 0.7363 0.080 Uiso calc PR 0.461(4) A 2
C C26' 0.7319(5) 0.2418(3) 0.7732(2) 0.1002(10) Uani d PD 0.461(4) A 2
H H26C 0.8561 0.2159 0.7746 0.120 Uiso calc PR 0.461(4) A 2
H H26D 0.6368 0.2068 0.8034 0.120 Uiso calc PR 0.461(4) A 2
C C1 0.7678(2) 1.00162(12) 0.51743(12) 0.0346(4) Uani d . 1 . .
C C2 0.7015(2) 1.02006(12) 0.42960(12) 0.0360(4) Uani d . 1 . .
C C3 0.7187(3) 0.83395(13) 0.43489(14) 0.0448(4) Uani d . 1 . .
H H3 0.6996 0.7774 0.4040 0.054 Uiso calc R 1 . .
C C4 0.8029(2) 0.90450(12) 0.55236(12) 0.0362(4) Uani d . 1 . .
C C5 0.9108(3) 0.83866(14) 0.70333(13) 0.0457(4) Uani d . 1 . .
H H5A 1.0253 0.8510 0.7252 0.055 Uiso calc R 1 . .
H H5B 0.9309 0.7719 0.6768 0.055 Uiso calc R 1 . .
C C6 0.5880(3) 0.80588(16) 0.77284(13) 0.0493(5) Uani d . 1 . .
H H6 0.5802 0.7758 0.7179 0.059 Uiso calc R 1 . .
C C7 0.7544(3) 0.84151(13) 0.78275(12) 0.0406(4) Uani d . 1 . .
C C8 0.7665(3) 0.88164(17) 0.86595(15) 0.0588(5) Uani d . 1 . .
H H8 0.8770 0.9047 0.8763 0.071 Uiso calc R 1 . .
C C9 0.6143(3) 0.88762(18) 0.93401(15) 0.0639(6) Uani d . 1 . .
H H9 0.6193 0.9140 0.9910 0.077 Uiso calc R 1 . .
C C10 0.4556(3) 0.85311(15) 0.91408(13) 0.0511(5) Uani d . 1 . .
C C11 0.6112(3) 0.92790(16) 0.30226(13) 0.0484(5) Uani d U 1 . .
H H11A 0.5276 0.9899 0.2960 0.058 Uiso calc R 1 . .
H H11B 0.5401 0.8711 0.3001 0.058 Uiso calc R 1 . .
C C12 0.7634(3) 0.9228(2) 0.22394(16) 0.0681(6) Uani d U 1 . .
H H12 0.8453 0.9719 0.2193 0.082 Uiso calc R 1 . .
C C13 0.7911(4) 0.8556(3) 0.1618(2) 0.1080(12) Uani d U 1 . .
H H13A 0.7121 0.8053 0.1641 0.130 Uiso calc R 1 . .
H H13B 0.8902 0.8573 0.1144 0.130 Uiso calc R 1 . .
C C14 0.7367(2) 0.51225(13) 0.45004(13) 0.0407(4) Uani d . 1 . .
C C15 0.7607(3) 0.51058(14) 0.54603(13) 0.0434(4) Uani d . 1 A .
C C16 0.7703(3) 0.32703(15) 0.52893(15) 0.0523(5) Uani d . 1 A .
H H16 0.7816 0.2638 0.5589 0.063 Uiso calc R 1 . .
C C17 0.7361(2) 0.42382(13) 0.40561(13) 0.0398(4) Uani d . 1 . .
C C18 0.7094(3) 0.39121(15) 0.23947(14) 0.0514(5) Uani d . 1 . .
H H18A 0.5996 0.4168 0.2114 0.062 Uiso calc R 1 . .
H H18B 0.6960 0.3220 0.2611 0.062 Uiso calc R 1 . .
C C19 1.0541(3) 0.40537(14) 0.18782(14) 0.0499(5) Uani d . 1 . .
H H19 1.0650 0.4172 0.2486 0.060 Uiso calc R 1 . .
C C20 0.8801(3) 0.39059(13) 0.16747(13) 0.0440(4) Uani d . 1 . .
C C21 0.8673(3) 0.37205(16) 0.07674(14) 0.0549(5) Uani d . 1 . .
H H21 0.7530 0.3618 0.0598 0.066 Uiso calc R 1 . .
C C22 1.0239(3) 0.36883(17) 0.01182(15) 0.0608(6) Uani d . 1 . .
H H22 1.0184 0.3558 -0.0493 0.073 Uiso calc R 1 . .
C C23 1.1885(3) 0.38548(15) 0.04051(15) 0.0546(5) Uani d . 1 . .
Cl Cl1 0.25485(10) 0.86518(6) 0.99613(4) 0.0824(2) Uani d . 1 . .
Cl Cl2 1.39020(10) 0.38267(5) -0.04027(5) 0.0812(2) Uani d . 1 . .
N N1 0.7805(2) 0.81572(11) 0.51360(11) 0.0446(4) Uani d . 1 . .
N N2 0.6786(2) 0.92572(11) 0.39244(10) 0.0399(3) Uani d . 1 . .
N N3 0.6629(2) 1.10214(11) 0.38456(11) 0.0450(4) Uani d . 1 . .
H H3A 0.6766 1.1591 0.4069 0.054 Uiso d R 1 . .
N N4 0.86503(19) 0.91590(10) 0.63304(10) 0.0384(3) Uani d . 1 . .
N N5 0.8663(2) 1.01637(11) 0.64796(10) 0.0412(4) Uani d . 1 . .
N N6 0.8078(2) 1.06876(11) 0.57735(10) 0.0386(3) Uani d . 1 . .
N N7 0.4377(2) 0.81185(14) 0.83706(11) 0.0541(4) Uani d . 1 . .
N N8 0.7516(2) 0.32692(11) 0.44197(12) 0.0503(4) Uani d . 1 . .
N N9 0.7752(2) 0.40853(12) 0.58091(11) 0.0487(4) Uani d . 1 . .
N N10 0.7707(3) 0.58234(13) 0.59890(12) 0.0575(5) Uani d . 1 . .
H H10A 0.7618 0.6440 0.5777 0.069 Uiso d R 1 A .
N N11 0.7175(2) 0.45313(11) 0.31812(11) 0.0451(4) Uani d . 1 . .
N N12 0.7058(3) 0.55636(12) 0.30882(12) 0.0545(4) Uani d . 1 . .
N N13 0.7175(3) 0.59204(12) 0.38966(12) 0.0515(4) Uani d . 1 . .
N N14 1.2090(2) 0.40379(13) 0.12549(12) 0.0551(4) Uani d . 1 . .

loop_
_atom_site_aniso_label
_atom_site_aniso_U_11
_atom_site_aniso_U_22
_atom_site_aniso_U_33
_atom_site_aniso_U_12
_atom_site_aniso_U_13
_atom_site_aniso_U_23
C24 0.0985(19) 0.0654(15) 0.0573(14) -0.0258(13) -0.0265(13) 0.0029(11)
C25 0.065(2) 0.079(2) 0.0500(19) 0.0091(18) -0.0045(17) 0.0038(16)
C26 0.150(3) 0.093(2) 0.0610(17) -0.037(2) -0.0126(18) 0.0071(16)
C24' 0.0985(19) 0.0654(15) 0.0573(14) -0.0258(13) -0.0265(13) 0.0029(11)
C25' 0.065(2) 0.079(2) 0.0500(19) 0.0091(18) -0.0045(17) 0.0038(16)
C26' 0.150(3) 0.093(2) 0.0610(17) -0.037(2) -0.0126(18) 0.0071(16)
C1 0.0295(8) 0.0307(8) 0.0413(9) -0.0047(6) 0.0045(7) -0.0034(7)
C2 0.0276(8) 0.0352(9) 0.0432(10) -0.0045(6) 0.0037(7) -0.0052(7)
C3 0.0447(10) 0.0334(9) 0.0554(12) -0.0065(7) 0.0007(8) -0.0110(8)
C4 0.0312(8) 0.0321(8) 0.0428(10) -0.0045(6) 0.0042(7) -0.0023(7)
C5 0.0446(10) 0.0416(10) 0.0485(11) -0.0001(8) -0.0046(8) 0.0060(8)
C6 0.0538(11) 0.0573(12) 0.0388(10) -0.0159(9) -0.0041(8) -0.0049(9)
C7 0.0466(10) 0.0334(9) 0.0414(10) -0.0049(7) -0.0070(8) 0.0050(7)
C8 0.0591(13) 0.0651(14) 0.0568(13) -0.0206(10) -0.0102(10) -0.0094(10)
C9 0.0783(15) 0.0719(15) 0.0449(12) -0.0233(12) -0.0028(11) -0.0168(10)
C10 0.0619(12) 0.0475(11) 0.0421(11) -0.0126(9) 0.0040(9) 0.0009(9)
C11 0.0442(10) 0.0509(11) 0.0512(11) -0.0049(8) -0.0076(8) -0.0114(9)
C12 0.0555(13) 0.1005(19) 0.0509(13) -0.0218(12) -0.0025(10) -0.0115(12)
C13 0.0756(18) 0.169(3) 0.0780(19) -0.0095(19) 0.0080(15) -0.055(2)
C14 0.0416(9) 0.0328(9) 0.0478(10) -0.0046(7) -0.0048(8) -0.0076(8)
C15 0.0442(10) 0.0377(9) 0.0494(11) -0.0077(8) -0.0063(8) -0.0065(8)
C16 0.0639(13) 0.0353(10) 0.0589(13) -0.0094(9) -0.0093(10) -0.0001(9)
C17 0.0397(9) 0.0332(9) 0.0464(11) -0.0049(7) -0.0040(8) -0.0070(7)
C18 0.0596(12) 0.0466(11) 0.0516(12) -0.0104(9) -0.0122(9) -0.0133(9)
C19 0.0639(13) 0.0438(11) 0.0448(11) -0.0080(9) -0.0150(9) -0.0042(8)
C20 0.0581(11) 0.0306(9) 0.0455(11) -0.0040(8) -0.0139(9) -0.0054(7)
C21 0.0660(13) 0.0504(12) 0.0518(12) -0.0074(10) -0.0178(10) -0.0096(9)
C22 0.0794(16) 0.0599(13) 0.0441(12) -0.0061(11) -0.0110(11) -0.0102(10)
C23 0.0660(13) 0.0419(11) 0.0532(13) -0.0013(9) -0.0040(10) 0.0004(9)
Cl1 0.0861(5) 0.0912(5) 0.0643(4) -0.0290(4) 0.0286(3) -0.0165(3)
Cl2 0.0782(4) 0.0853(5) 0.0717(4) -0.0018(3) 0.0105(3) 0.0013(3)
N1 0.0481(9) 0.0305(8) 0.0540(10) -0.0051(6) -0.0016(7) -0.0038(7)
N2 0.0381(8) 0.0369(8) 0.0441(8) -0.0049(6) -0.0014(6) -0.0074(6)
N3 0.0471(9) 0.0364(8) 0.0506(9) -0.0031(7) -0.0054(7) -0.0007(7)
N4 0.0371(8) 0.0338(7) 0.0424(8) -0.0049(6) 0.0010(6) 0.0006(6)
N5 0.0408(8) 0.0376(8) 0.0442(9) -0.0071(6) 0.0002(6) -0.0029(7)
N6 0.0379(8) 0.0336(7) 0.0431(8) -0.0062(6) 0.0008(6) -0.0028(6)
N7 0.0555(10) 0.0642(11) 0.0438(9) -0.0203(8) 0.0004(8) -0.0022(8)
N8 0.0652(11) 0.0330(8) 0.0537(10) -0.0085(7) -0.0071(8) -0.0074(7)
N9 0.0599(10) 0.0410(9) 0.0482(9) -0.0128(7) -0.0117(8) -0.0012(7)
N10 0.0796(12) 0.0424(9) 0.0541(10) -0.0111(8) -0.0146(9) -0.0116(8)
N11 0.0544(9) 0.0351(8) 0.0473(9) -0.0064(7) -0.0082(7) -0.0094(7)
N12 0.0752(12) 0.0367(9) 0.0527(10) -0.0044(8) -0.0139(9) -0.0055(7)
N13 0.0693(11) 0.0337(8) 0.0525(10) -0.0035(7) -0.0124(8) -0.0076(7)
N14 0.0595(11) 0.0495(10) 0.0570(11) -0.0068(8) -0.0114(9) 0.0004(8)

loop_
_atom_type_symbol
_atom_type_description
_atom_type_scat_dispersion_real
_atom_type_scat_dispersion_imag
_atom_type_scat_source
C C 0.0033 0.0016 'International Tables Vol C Tables 4.2.6.8 and 6.1.1.4'
H H 0.0000 0.0000 'International Tables Vol C Tables 4.2.6.8 and 6.1.1.4'
N N 0.0061 0.0033 'International Tables Vol C Tables 4.2.6.8 and 6.1.1.4'
Cl Cl 0.1484 0.1585 'International Tables Vol C Tables 4.2.6.8 and 6.1.1.4'

loop_
_geom_angle_atom_site_label_1
_geom_angle_atom_site_label_2
_geom_angle_atom_site_label_3
_geom_angle_site_symmetry_1
_geom_angle_site_symmetry_3
_geom_angle
_geom_angle_publ_flag
C25 C24 N9 . . 114.8(2) ?
C25 C24 H24A . . 108.6 ?
N9 C24 H24A . . 108.6 ?
C25 C24 H24B . . 108.6 ?
N9 C24 H24B . . 108.6 ?
H24A C24 H24B . . 107.6 ?
C26 C25 C24 . . 129.2(4) ?
C26 C25 H25 . . 115.4 ?
C24 C25 H25 . . 115.4 ?
C25 C26 H26A . . 120.0 ?
C25 C26 H26B . . 120.0 ?
H26A C26 H26B . . 120.0 ?
N6 C1 C4 . . 109.19(15) ?
N6 C1 C2 . . 129.88(15) ?
C4 C1 C2 . . 120.92(15) ?
N3 C2 N2 . . 119.22(16) ?
N3 C2 C1 . . 131.28(16) ?
N2 C2 C1 . . 109.50(14) ?
N1 C3 N2 . . 127.88(17) ?
N1 C3 H3 . . 116.1 ?
N2 C3 H3 . . 116.1 ?
N4 C4 N1 . . 127.68(16) ?
N4 C4 C1 . . 104.78(15) ?
N1 C4 C1 . . 127.53(17) ?
N4 C5 C7 . . 110.31(14) ?
N4 C5 H5A . . 109.6 ?
C7 C5 H5A . . 109.6 ?
N4 C5 H5B . . 109.6 ?
C7 C5 H5B . . 109.6 ?
H5A C5 H5B . . 108.1 ?
N7 C6 C7 . . 124.30(18) ?
N7 C6 H6 . . 117.8 ?
C7 C6 H6 . . 117.8 ?
C8 C7 C6 . . 117.12(18) ?
C8 C7 C5 . . 122.66(18) ?
C6 C7 C5 . . 120.18(17) ?
C7 C8 C9 . . 119.8(2) ?
C7 C8 H8 . . 120.1 ?
C9 C8 H8 . . 120.1 ?
C10 C9 C8 . . 117.16(19) ?
C10 C9 H9 . . 121.4 ?
C8 C9 H9 . . 121.4 ?
N7 C10 C9 . . 125.59(19) ?
N7 C10 Cl1 . . 115.58(16) ?
C9 C10 Cl1 . . 118.82(16) ?
N2 C11 C12 . . 113.26(16) ?
N2 C11 H11A . . 108.9 ?
C12 C11 H11A . . 108.9 ?
N2 C11 H11B . . 108.9 ?
C12 C11 H11B . . 108.9 ?
H11A C11 H11B . . 107.7 ?
C13 C12 C11 . . 124.9(3) ?
C13 C12 H12 . . 117.5 ?
C11 C12 H12 . . 117.5 ?
C12 C13 H13A . . 120.0 ?
C12 C13 H13B . . 120.0 ?
H13A C13 H13B . . 120.0 ?
N13 C14 C17 . . 109.22(16) ?
N13 C14 C15 . . 129.91(16) ?
C17 C14 C15 . . 120.84(16) ?
N10 C15 N9 . . 119.50(18) ?
N10 C15 C14 . . 130.94(18) ?
N9 C15 C14 . . 109.56(15) ?
N8 C16 N9 . . 127.79(18) ?
N8 C16 H16 . . 116.1 ?
N9 C16 H16 . . 116.1 ?
N11 C17 N8 . . 127.49(16) ?
N11 C17 C14 . . 104.94(15) ?
N8 C17 C14 . . 127.56(17) ?
N11 C18 C20 . . 113.36(16) ?
N11 C18 H18A . . 108.9 ?
C20 C18 H18A . . 108.9 ?
N11 C18 H18B . . 108.9 ?
C20 C18 H18B . . 108.9 ?
H18A C18 H18B . . 107.7 ?
N14 C19 C20 . . 124.30(18) ?
N14 C19 H19 . . 117.8 ?
C20 C19 H19 . . 117.8 ?
C19 C20 C21 . . 116.96(19) ?
C19 C20 C18 . . 122.96(17) ?
C21 C20 C18 . . 120.06(18) ?
C22 C21 C20 . . 119.9(2) ?
C22 C21 H21 . . 120.0 ?
C20 C21 H21 . . 120.0 ?
C23 C22 C21 . . 117.6(2) ?
C23 C22 H22 . . 121.2 ?
C21 C22 H22 . . 121.2 ?
N14 C23 C22 . . 125.2(2) ?
N14 C23 Cl2 . . 115.96(17) ?
C22 C23 Cl2 . . 118.84(17) ?
C3 N1 C4 . . 110.65(15) ?
C3 N2 C2 . . 123.51(15) ?
C3 N2 C11 . . 118.39(15) ?
C2 N2 C11 . . 118.09(15) ?
C2 N3 H3A . . 119.3 ?
C4 N4 N5 . . 110.08(14) ?
C4 N4 C5 . . 129.06(15) ?
N5 N4 C5 . . 120.63(15) ?
N6 N5 N4 . . 107.99(14) ?
N5 N6 C1 . . 107.95(14) ?
C10 N7 C6 . . 115.93(17) ?
C16 N8 C17 . . 110.70(16) ?
C16 N9 C15 . . 123.52(17) ?
C16 N9 C24 . . 120.41(17) ?
C15 N9 C24 . . 116.08(16) ?
C15 N10 H10A . . 119.3 ?
C17 N11 N12 . . 109.97(14) ?
C17 N11 C18 . . 129.37(16) ?
N12 N11 C18 . . 120.66(16) ?
N13 N12 N11 . . 107.63(15) ?
N12 N13 C14 . . 108.23(15) ?
C23 N14 C19 . . 116.03(18) ?

loop_
_geom_bond_atom_site_label_1
_geom_bond_atom_site_label_2
_geom_bond_site_symmetry_2
_geom_bond_distance
_geom_bond_publ_flag
C24 C25 . 1.445(5) ?
C24 N9 . 1.485(3) ?
C24 H24A . 0.9700 ?
C24 H24B . 0.9700 ?
C25 C26 . 1.265(5) ?
C25 H25 . 0.9300 ?
C26 H26A . 0.9300 ?
C26 H26B . 0.9300 ?
C25' H25' . 0.9300 ?
C1 N6 . 1.366(2) ?
C1 C4 . 1.373(2) ?
C1 C2 . 1.443(2) ?
C2 N3 . 1.271(2) ?
C2 N2 . 1.426(2) ?
C3 N1 . 1.303(3) ?
C3 N2 . 1.361(2) ?
C3 H3 . 0.9300 ?
C4 N4 . 1.350(2) ?
C4 N1 . 1.369(2) ?
C5 N4 . 1.465(2) ?
C5 C7 . 1.509(3) ?
C5 H5A . 0.9700 ?
C5 H5B . 0.9700 ?
C6 N7 . 1.337(3) ?
C6 C7 . 1.383(3) ?
C6 H6 . 0.9300 ?
C7 C8 . 1.375(3) ?
C8 C9 . 1.380(3) ?
C8 H8 . 0.9300 ?
C9 C10 . 1.368(3) ?
C9 H9 . 0.9300 ?
C10 N7 . 1.310(3) ?
C10 Cl1 . 1.753(2) ?
C11 N2 . 1.477(2) ?
C11 C12 . 1.478(3) ?
C11 H11A . 0.9700 ?
C11 H11B . 0.9700 ?
C12 C13 . 1.283(4) ?
C12 H12 . 0.9300 ?
C13 H13A . 0.9300 ?
C13 H13B . 0.9300 ?
C14 N13 . 1.357(2) ?
C14 C17 . 1.370(2) ?
C14 C15 . 1.446(3) ?
C15 N10 . 1.272(2) ?
C15 N9 . 1.423(2) ?
C16 N8 . 1.305(3) ?
C16 N9 . 1.360(2) ?
C16 H16 . 0.9300 ?
C17 N11 . 1.348(2) ?
C17 N8 . 1.367(2) ?
C18 N11 . 1.461(2) ?
C18 C20 . 1.512(3) ?
C18 H18A . 0.9700 ?
C18 H18B . 0.9700 ?
C19 N14 . 1.346(3) ?
C19 C20 . 1.383(3) ?
C19 H19 . 0.9300 ?
C20 C21 . 1.386(3) ?
C21 C22 . 1.377(3) ?
C21 H21 . 0.9300 ?
C22 C23 . 1.372(3) ?
C22 H22 . 0.9300 ?
C23 N14 . 1.317(3) ?
C23 Cl2 . 1.750(2) ?
N3 H3A . 0.8600 ?
N4 N5 . 1.362(2) ?
N5 N6 . 1.315(2) ?
N10 H10A . 0.8600 ?
N11 N12 . 1.364(2) ?
N12 N13 . 1.318(2) ?

loop_
_geom_hbond_atom_site_label_D
_geom_hbond_atom_site_label_H
_geom_hbond_atom_site_label_A
_geom_hbond_site_symmetry_A
_geom_hbond_distance_DH
_geom_hbond_distance_HA
_geom_hbond_distance_DA
_geom_hbond_angle_DHA
N10 H10A N1 . 0.86 2.44 3.292(3) 173
N3 H3A N8 1_565 0.86 2.45 3.299(2) 169.0
C11 H11A N3 . 0.97 2.41 2.749(2) 100
C19 H19 N11 . 0.93 2.59 2.909(3) 101
C3 H3 N13 1_555 0.93 2.46 3.309(2) 151
C11 H11A Cg4 2_676 0.97 2.87 3.446(2) 119
C24 H24A Cg1 2_766 0.97 2.99 3.851(3) 149

loop_
_geom_torsion_atom_site_label_1
_geom_torsion_atom_site_label_2
_geom_torsion_atom_site_label_3
_geom_torsion_atom_site_label_4
_geom_torsion_site_symmetry_1
_geom_torsion_site_symmetry_2
_geom_torsion_site_symmetry_3
_geom_torsion_site_symmetry_4
_geom_torsion
_geom_torsion_publ_flag
N9 C24 C25 C26 . . . . -120.5(5) ?
N6 C1 C2 N3 . . . . 0.1(3) ?
C4 C1 C2 N3 . . . . -179.05(17) ?
N6 C1 C2 N2 . . . . -179.57(15) ?
C4 C1 C2 N2 . . . . 1.3(2) ?
N6 C1 C4 N4 . . . . -0.42(17) ?
C2 C1 C4 N4 . . . . 178.88(14) ?
N6 C1 C4 N1 . . . . 179.86(15) ?
C2 C1 C4 N1 . . . . -0.8(3) ?
N7 C6 C7 C8 . . . . 2.9(3) ?
N7 C6 C7 C5 . . . . -175.14(18) ?
N4 C5 C7 C8 . . . . -105.4(2) ?
N4 C5 C7 C6 . . . . 72.5(2) ?
C6 C7 C8 C9 . . . . -1.9(3) ?
C5 C7 C8 C9 . . . . 176.1(2) ?
C7 C8 C9 C10 . . . . -0.5(3) ?
C8 C9 C10 N7 . . . . 2.4(4) ?
C8 C9 C10 Cl1 . . . . -176.73(18) ?
N2 C11 C12 C13 . . . . 123.7(3) ?
N13 C14 C15 N10 . . . . -0.3(4) ?
C17 C14 C15 N10 . . . . 177.7(2) ?
N13 C14 C15 N9 . . . . -179.85(18) ?
C17 C14 C15 N9 . . . . -1.9(2) ?
N13 C14 C17 N11 . . . . 0.4(2) ?
C15 C14 C17 N11 . . . . -178.00(16) ?
N13 C14 C17 N8 . . . . -179.76(18) ?
C15 C14 C17 N8 . . . . 1.9(3) ?
N14 C19 C20 C21 . . . . 0.7(3) ?
N14 C19 C20 C18 . . . . 179.01(18) ?
N11 C18 C20 C19 . . . . 27.4(3) ?
N11 C18 C20 C21 . . . . -154.32(18) ?
C19 C20 C21 C22 . . . . 0.1(3) ?
C18 C20 C21 C22 . . . . -178.26(19) ?
C20 C21 C22 C23 . . . . -0.6(3) ?
C21 C22 C23 N14 . . . . 0.4(3) ?
C21 C22 C23 Cl2 . . . . -179.65(16) ?
N2 C3 N1 C4 . . . . 0.0(3) ?
N4 C4 N1 C3 . . . . -179.58(17) ?
C1 C4 N1 C3 . . . . 0.1(2) ?
N1 C3 N2 C2 . . . . 0.6(3) ?
N1 C3 N2 C11 . . . . 179.45(18) ?
N3 C2 N2 C3 . . . . 179.06(16) ?
C1 C2 N2 C3 . . . . -1.2(2) ?
N3 C2 N2 C11 . . . . 0.2(2) ?
C1 C2 N2 C11 . . . . 179.95(14) ?
C12 C11 N2 C3 . . . . -89.6(2) ?
C12 C11 N2 C2 . . . . 89.2(2) ?
N1 C4 N4 N5 . . . . -179.62(15) ?
C1 C4 N4 N5 . . . . 0.66(17) ?
N1 C4 N4 C5 . . . . -5.2(3) ?
C1 C4 N4 C5 . . . . 175.05(15) ?
C7 C5 N4 C4 . . . . -101.8(2) ?
C7 C5 N4 N5 . . . . 72.1(2) ?
C4 N4 N5 N6 . . . . -0.68(18) ?
C5 N4 N5 N6 . . . . -175.62(14) ?
N4 N5 N6 C1 . . . . 0.39(17) ?
C4 C1 N6 N5 . . . . 0.02(18) ?
C2 C1 N6 N5 . . . . -179.19(15) ?
C9 C10 N7 C6 . . . . -1.6(3) ?
Cl1 C10 N7 C6 . . . . 177.57(15) ?
C7 C6 N7 C10 . . . . -1.2(3) ?
N9 C16 N8 C17 . . . . -0.1(3) ?
N11 C17 N8 C16 . . . . 179.08(19) ?
C14 C17 N8 C16 . . . . -0.8(3) ?
N8 C16 N9 C15 . . . . -0.3(3) ?
N8 C16 N9 C24 . . . . 179.6(2) ?
N10 C15 N9 C16 . . . . -178.4(2) ?
C14 C15 N9 C16 . . . . 1.2(3) ?
N10 C15 N9 C24 . . . . 1.6(3) ?
C14 C15 N9 C24 . . . . -178.73(18) ?
C25 C24 N9 C16 . . . . 5.5(4) ?
C25 C24 N9 C15 . . . . -174.5(3) ?
N8 C17 N11 N12 . . . . 179.79(18) ?
C14 C17 N11 N12 . . . . -0.3(2) ?
N8 C17 N11 C18 . . . . -0.3(3) ?
C14 C17 N11 C18 . . . . 179.60(18) ?
C20 C18 N11 C17 . . . . -110.6(2) ?
C20 C18 N11 N12 . . . . 69.3(2) ?
C17 N11 N12 N13 . . . . 0.2(2) ?
C18 N11 N12 N13 . . . . -179.76(17) ?
N11 N12 N13 C14 . . . . 0.1(2) ?
C17 C14 N13 N12 . . . . -0.3(2) ?
C15 C14 N13 N12 . . . . 177.90(19) ?
C22 C23 N14 C19 . . . . 0.3(3) ?
Cl2 C23 N14 C19 . . . . -179.61(14) ?
C20 C19 N14 C23 . . . . -0.9(3) ?
